data_1520120
loop_
_publ_author_name
'Sinha, A. S.'
'Rao Khandavilli, U. B.'
'O'Connor, E. L.'
'Deadman, B. J.'
'Maguire, A. R.'
'Lawrence, S. E.'

_publ_section_title
;
 Novel co-crystals of the nutraceutical sinapic acid
;
_journal_issue 26
_journal_name_full CrystEngComm
_journal_page_first 4832
_journal_paper_doi 10.1039/C5CE00777A
_journal_volume 17
_journal_year 2015
_chemical_formula_moiety 'C11 H12 O5, C6 H4 N2'
_chemical_formula_sum 'C17 H16 N2 O5'
_chemical_formula_weight 328.32
_chemical_name_common
;
 Sinapic Acid + 4-Pyridinecarbonitrile
;
_space_group_crystal_system monoclinic
_space_group_IT_number 14
_space_group_name_Hall '-P 2ybc'
_space_group_name_H-M_alt 'P 1 21/c 1'
_symmetry_space_group_name_Hall '-P 2ybc'
_symmetry_space_group_name_H-M 'P 1 21/c 1'
_atom_sites_solution_hydrogens mixed
_atom_sites_solution_primary direct
_atom_sites_solution_secondary difmap
_audit_creation_method SHELXL-2014/7
_audit_update_record
;
2015-05-26 deposited with the CCDC.
2015-05-29 downloaded from the CCDC.
;
_cell_angle_alpha 90
_cell_angle_beta 95.192(4)
_cell_angle_gamma 90
_cell_formula_units_Z 8
_cell_length_a 14.893(3)
_cell_length_b 31.878(6)
_cell_length_c 6.5992(14)
_cell_measurement_reflns_used 9901
_cell_measurement_temperature 100(2)
_cell_measurement_theta_max 25.6309
_cell_measurement_theta_min 2.3576
_cell_volume 3120.2(11)
_computing_cell_refinement 'SAINT V7.68A (Bruker AXS, 2009)'
_computing_data_collection 'Bruker Instrument Service v2011.12.3.0'
_computing_data_reduction 'SAINT V7.68A (Bruker AXS, 2009)'
_computing_molecular_graphics 'Mercury 3.0 (Macrae et al., 2008)'
_computing_structure_refinement 'SHELXL-2014/7 (Sheldrick, 2014)'
_computing_structure_solution 'SHELXS-97 (Sheldrick, 2008)'
_diffrn_ambient_temperature 100(2)
_diffrn_detector_area_resol_mean 8.3333
_diffrn_measured_fraction_theta_full 0.999
_diffrn_measured_fraction_theta_max 0.996
_diffrn_measurement_device_type 'Bruker APEXII DUO'
_diffrn_measurement_method '\f & \w scans'
_diffrn_radiation_type MoK\a
_diffrn_radiation_wavelength 0.71073
_diffrn_reflns_av_R_equivalents 0.0689
_diffrn_reflns_av_unetI/netI 0.0371
_diffrn_reflns_laue_measured_fraction_full 0.999
_diffrn_reflns_laue_measured_fraction_max 0.996
_diffrn_reflns_limit_h_max 18
_diffrn_reflns_limit_h_min -18
_diffrn_reflns_limit_k_max 40
_diffrn_reflns_limit_k_min -40
_diffrn_reflns_limit_l_max 8
_diffrn_reflns_limit_l_min -8
_diffrn_reflns_number 69717
_diffrn_reflns_point_group_measured_fraction_full 0.999
_diffrn_reflns_point_group_measured_fraction_max 0.996
_diffrn_reflns_theta_full 25.242
_diffrn_reflns_theta_max 26.794
_diffrn_reflns_theta_min 1.514
_diffrn_source 'Fine-focus sealed tube'
_exptl_absorpt_coefficient_mu 0.104
_exptl_absorpt_correction_T_max 0.99
_exptl_absorpt_correction_T_min 0.88
_exptl_absorpt_correction_type multi-scan
_exptl_absorpt_process_details 'SADABS V2008/1 (Bruker AXS)'
_exptl_crystal_colour 'clear colourless'
_exptl_crystal_density_diffrn 1.398
_exptl_crystal_density_method 'not measured'
_exptl_crystal_description needles
_exptl_crystal_F_000 1376
_exptl_crystal_size_max 0.272
_exptl_crystal_size_mid 0.204
_exptl_crystal_size_min 0.100
_refine_diff_density_max 0.348
_refine_diff_density_min -0.339
_refine_diff_density_rms 0.080
_refine_ls_extinction_method none
_refine_ls_goodness_of_fit_ref 1.155
_refine_ls_hydrogen_treatment mixed
_refine_ls_matrix_type full
_refine_ls_number_parameters 449
_refine_ls_number_reflns 6650
_refine_ls_number_restraints 4
_refine_ls_restrained_S_all 1.155
_refine_ls_R_factor_all 0.0938
_refine_ls_R_factor_gt 0.0652
_refine_ls_shift/su_max 0.000
_refine_ls_shift/su_mean 0.000
_refine_ls_structure_factor_coef Fsqd
_refine_ls_weighting_details 'w=1/[\s^2^(Fo^2^)+(0.0468P)^2^+5.5639P] where P=(Fo^2^+2Fc^2^)/3'
_refine_ls_weighting_scheme calc
_refine_ls_wR_factor_gt 0.1548
_refine_ls_wR_factor_ref 0.1683
_reflns_Friedel_coverage 0.000
_reflns_number_gt 4854
_reflns_number_total 6650
_reflns_threshold_expression 'I > 2\s(I)'
_cod_data_source_file c5ce00777a2.cif
_cod_data_source_block mo_SEL_AS_EOC_SA_3B_0ma-Test
_cod_depositor_comments 'Adding full bibliography for 1520118--1520122.cif.'
_cod_database_code 1520120
_shelx_shelxl_version_number 2014/7
_shelx_space_group_comment
;
The symmetry employed for this shelxl refinement is uniquely defined
by the following loop, which should always be used as a source of
symmetry information in preference to the above space-group names.
They are only intended as comments.
;
_shelx_estimated_absorpt_t_min 0.972
_shelx_estimated_absorpt_t_max 0.990

loop_
_space_group_symop_operation_xyz
'x, y, z'
'-x, y+1/2, -z+1/2'
'-x, -y, -z'
'x, -y-1/2, z-1/2'

loop_
_atom_site_label
_atom_site_type_symbol
_atom_site_fract_x
_atom_site_fract_y
_atom_site_fract_z
_atom_site_U_iso_or_equiv
_atom_site_adp_type
_atom_site_occupancy
_atom_site_site_symmetry_order
_atom_site_calc_flag
_atom_site_refinement_flags_posn
_atom_site_refinement_flags_adp
C1 C 0.30556(19) 0.56647(9) 0.2585(4) 0.0188(6) Uani 1 1 d . .
C2 C 0.31618(19) 0.52282(9) 0.2542(4) 0.0200(6) Uani 1 1 d . .
H2 H 0.3747 0.5109 0.2548 0.024 Uiso 1 1 calc R U
C3 C 0.24176(18) 0.49727(8) 0.2492(4) 0.0182(6) Uani 1 1 d . .
C4 C 0.15452(18) 0.51404(8) 0.2496(4) 0.0172(6) Uani 1 1 d . .
C5 C 0.14466(18) 0.55745(9) 0.2566(4) 0.0187(6) Uani 1 1 d . .
C6 C 0.21957(19) 0.58352(9) 0.2618(4) 0.0199(6) Uani 1 1 d . .
H6 H 0.2121 0.6131 0.2676 0.024 Uiso 1 1 calc R U
C7 C 0.38202(19) 0.59483(9) 0.2585(4) 0.0214(6) Uani 1 1 d . .
H7 H 0.3691 0.6240 0.2649 0.026 Uiso 1 1 calc R U
C8 C 0.4687(2) 0.58430(9) 0.2505(5) 0.0237(6) Uani 1 1 d . .
H8 H 0.4841 0.5554 0.2472 0.028 Uiso 1 1 calc R U
C9 C 0.54031(19) 0.61532(9) 0.2466(4) 0.0220(6) Uani 1 1 d . .
O10 O 0.51542(13) 0.65487(6) 0.2581(3) 0.0251(5) Uani 1 1 d D .
H10 H 0.5576(17) 0.6721(9) 0.247(6) 0.038 Uiso 1 1 d D U
O11 O 0.61895(14) 0.60498(6) 0.2334(4) 0.0315(5) Uani 1 1 d . .
O12 O 0.05749(13) 0.57072(6) 0.2592(3) 0.0223(5) Uani 1 1 d . .
C13 C 0.0436(2) 0.61490(9) 0.2739(5) 0.0260(7) Uani 1 1 d . .
H13B H 0.0755 0.6254 0.4001 0.039 Uiso 1 1 calc R U
H13C H -0.0210 0.6207 0.2745 0.039 Uiso 1 1 calc R U
H13A H 0.0668 0.6289 0.1573 0.039 Uiso 1 1 calc R U
O14 O 0.08556(13) 0.48723(6) 0.2438(3) 0.0221(4) Uani 1 1 d D .
H14 H 0.0351(11) 0.4990(10) 0.244(5) 0.033 Uiso 1 1 d D U
O15 O 0.24437(13) 0.45426(6) 0.2436(3) 0.0246(5) Uani 1 1 d . .
C16 C 0.3308(2) 0.43561(10) 0.2454(6) 0.0337(8) Uani 1 1 d . .
H16A H 0.3601 0.4451 0.1265 0.051 Uiso 1 1 calc R U
H16C H 0.3245 0.4050 0.2410 0.051 Uiso 1 1 calc R U
H16B H 0.3675 0.4438 0.3699 0.051 Uiso 1 1 calc R U
C17 C 0.96005(18) 0.75027(9) 0.2622(4) 0.0180(6) Uani 1 1 d . .
C18 C 1.04844(18) 0.73593(9) 0.2750(4) 0.0175(6) Uani 1 1 d . .
H18 H 1.0602 0.7066 0.2778 0.021 Uiso 1 1 calc R U
C19 C 1.11924(18) 0.76393(9) 0.2836(4) 0.0174(6) Uani 1 1 d . .
C20 C 1.10380(18) 0.80706(8) 0.2814(4) 0.0173(6) Uani 1 1 d . .
C21 C 1.01436(18) 0.82149(8) 0.2689(4) 0.0174(6) Uani 1 1 d . .
C22 C 0.94334(18) 0.79363(9) 0.2590(4) 0.0178(6) Uani 1 1 d . .
H22 H 0.8831 0.8038 0.2500 0.021 Uiso 1 1 calc R U
C23 C 0.88755(18) 0.71956(9) 0.2532(4) 0.0192(6) Uani 1 1 d . .
H23 H 0.9044 0.6908 0.2569 0.023 Uiso 1 1 calc R U
C24 C 0.79968(19) 0.72807(9) 0.2403(5) 0.0227(6) Uani 1 1 d . .
H24 H 0.7814 0.7566 0.2342 0.027 Uiso 1 1 calc R U
C25 C 0.73002(19) 0.69588(9) 0.2349(4) 0.0206(6) Uani 1 1 d . .
O26 O 0.75803(13) 0.65667(6) 0.2400(4) 0.0266(5) Uani 1 1 d D .
H26 H 0.7123(15) 0.6411(9) 0.238(6) 0.040 Uiso 1 1 d D U
O27 O 0.64948(13) 0.70554(6) 0.2275(3) 0.0256(5) Uani 1 1 d . .
O28 O 1.20877(13) 0.75274(6) 0.2946(3) 0.0222(4) Uani 1 1 d . .
C29 C 1.2278(2) 0.70878(9) 0.2963(5) 0.0248(6) Uani 1 1 d . .
H29B H 1.2043 0.6959 0.4155 0.037 Uiso 1 1 calc R U
H29C H 1.2931 0.7045 0.3024 0.037 Uiso 1 1 calc R U
H29A H 1.1990 0.6959 0.1722 0.037 Uiso 1 1 calc R U
O30 O 1.17157(13) 0.83585(6) 0.2907(3) 0.0224(4) Uani 1 1 d D .
H30 H 1.2224(11) 0.8243(10) 0.299(5) 0.034 Uiso 1 1 d D U
O31 O 1.00480(13) 0.86425(6) 0.2672(3) 0.0218(4) Uani 1 1 d . .
C32 C 0.91410(19) 0.88015(10) 0.2585(5) 0.0295(7) Uani 1 1 d . .
H32A H 0.8800 0.8702 0.1338 0.044 Uiso 1 1 calc R U
H32C H 0.9154 0.9109 0.2589 0.044 Uiso 1 1 calc R U
H32B H 0.8851 0.8702 0.3770 0.044 Uiso 1 1 calc R U
N33 N 0.35551(17) 0.67939(8) 0.8258(4) 0.0275(6) Uani 1 1 d . .
C34 C 0.3957(2) 0.64463(10) 0.7679(5) 0.0279(7) Uani 1 1 d . .
H34 H 0.3601 0.6201 0.7451 0.033 Uiso 1 1 calc R U
C35 C 0.4861(2) 0.64233(10) 0.7391(5) 0.0268(7) Uani 1 1 d . .
H35 H 0.5122 0.6168 0.6983 0.032 Uiso 1 1 calc R U
C36 C 0.53774(19) 0.67823(9) 0.7713(5) 0.0226(6) Uani 1 1 d . .
C37 C 0.4980(2) 0.71465(10) 0.8353(5) 0.0285(7) Uani 1 1 d . .
H37 H 0.5321 0.7396 0.8612 0.034 Uiso 1 1 calc R U
C38 C 0.4071(2) 0.71342(10) 0.8602(5) 0.0303(7) Uani 1 1 d . .
H38 H 0.3795 0.7382 0.9044 0.036 Uiso 1 1 calc R U
C39 C 0.6324(2) 0.67732(9) 0.7413(5) 0.0261(7) Uani 1 1 d . .
N40 N 0.70728(18) 0.67525(8) 0.7164(5) 0.0330(7) Uani 1 1 d . .
N41 N 0.91069(16) 0.49799(8) 0.2558(4) 0.0225(5) Uani 1 1 d . .
C42 C 0.8505(2) 0.52886(9) 0.2636(5) 0.0238(6) Uani 1 1 d . .
H42 H 0.8722 0.5569 0.2720 0.029 Uiso 1 1 calc R U
C43 C 0.75911(19) 0.52252(10) 0.2602(5) 0.0244(6) Uani 1 1 d . .
H43 H 0.7187 0.5455 0.2662 0.029 Uiso 1 1 calc R U
C44 C 0.72755(19) 0.48136(9) 0.2475(4) 0.0214(6) Uani 1 1 d . .
C45 C 0.78893(19) 0.44863(9) 0.2402(4) 0.0215(6) Uani 1 1 d . .
H45 H 0.7692 0.4203 0.2332 0.026 Uiso 1 1 calc R U
C46 C 0.87895(19) 0.45847(9) 0.2435(4) 0.0217(6) Uani 1 1 d . .
H46 H 0.9209 0.4362 0.2368 0.026 Uiso 1 1 calc R U
C47 C 0.6322(2) 0.47317(10) 0.2436(5) 0.0259(7) Uani 1 1 d . .
N48 N 0.55618(18) 0.46694(9) 0.2391(4) 0.0353(7) Uani 1 1 d . .

loop_
_atom_site_aniso_label
_atom_site_aniso_U_11
_atom_site_aniso_U_22
_atom_site_aniso_U_33
_atom_site_aniso_U_23
_atom_site_aniso_U_13
_atom_site_aniso_U_12
C1 0.0213(14) 0.0181(14) 0.0166(14) 0.0012(11) 0.0001(11) -0.0031(11)
C2 0.0181(14) 0.0204(14) 0.0218(15) -0.0008(11) 0.0028(11) -0.0004(11)
C3 0.0207(14) 0.0137(13) 0.0201(14) -0.0020(11) 0.0019(11) -0.0010(10)
C4 0.0160(13) 0.0173(14) 0.0180(14) 0.0006(11) 0.0004(11) -0.0040(10)
C5 0.0180(14) 0.0187(14) 0.0191(14) 0.0027(11) -0.0001(11) 0.0008(11)
C6 0.0233(15) 0.0147(13) 0.0214(15) 0.0001(11) 0.0011(11) -0.0008(11)
C7 0.0242(15) 0.0184(14) 0.0211(15) -0.0014(11) -0.0008(11) -0.0043(11)
C8 0.0230(15) 0.0188(15) 0.0291(17) -0.0016(12) 0.0007(12) -0.0047(12)
C9 0.0221(15) 0.0195(15) 0.0241(16) 0.0012(12) 0.0006(12) -0.0027(11)
O10 0.0191(11) 0.0193(11) 0.0370(13) -0.0012(9) 0.0038(9) -0.0037(8)
O11 0.0189(11) 0.0199(11) 0.0558(16) -0.0018(10) 0.0040(10) -0.0030(8)
O12 0.0169(10) 0.0170(10) 0.0329(12) -0.0006(8) 0.0021(8) 0.0006(8)
C13 0.0229(15) 0.0168(15) 0.0381(18) 0.0014(13) 0.0026(13) 0.0032(11)
O14 0.0145(10) 0.0177(10) 0.0341(12) -0.0003(9) 0.0020(9) -0.0024(8)
O15 0.0180(10) 0.0180(10) 0.0380(13) -0.0002(9) 0.0032(9) -0.0024(8)
C16 0.0260(16) 0.0187(16) 0.057(2) 0.0009(15) 0.0056(15) 0.0046(12)
C17 0.0190(14) 0.0153(13) 0.0196(14) -0.0001(11) 0.0011(11) -0.0021(10)
C18 0.0178(14) 0.0150(13) 0.0194(14) -0.0008(11) 0.0004(11) -0.0004(10)
C19 0.0146(13) 0.0189(14) 0.0185(14) -0.0004(11) 0.0010(10) 0.0003(10)
C20 0.0155(13) 0.0170(13) 0.0194(14) -0.0003(11) 0.0009(11) -0.0042(10)
C21 0.0210(14) 0.0145(13) 0.0167(14) 0.0000(10) 0.0008(11) 0.0013(10)
C22 0.0134(13) 0.0187(14) 0.0212(15) 0.0000(11) 0.0003(10) -0.0003(10)
C23 0.0206(14) 0.0179(14) 0.0190(14) -0.0004(11) 0.0004(11) -0.0018(11)
C24 0.0217(14) 0.0170(14) 0.0289(16) 0.0008(12) -0.0001(12) -0.0015(11)
C25 0.0203(14) 0.0175(14) 0.0239(15) 0.0000(11) 0.0010(11) -0.0003(11)
O26 0.0172(10) 0.0170(11) 0.0452(14) -0.0010(9) 0.0013(9) -0.0031(8)
O27 0.0167(10) 0.0210(11) 0.0386(13) 0.0014(9) -0.0002(9) -0.0030(8)
O28 0.0132(9) 0.0155(10) 0.0377(12) -0.0019(9) 0.0010(8) 0.0003(7)
C29 0.0218(15) 0.0183(15) 0.0339(18) -0.0038(12) 0.0006(13) 0.0034(11)
O30 0.0149(10) 0.0176(10) 0.0346(12) 0.0002(9) 0.0012(9) -0.0029(8)
O31 0.0164(10) 0.0144(10) 0.0345(12) 0.0009(8) 0.0019(8) 0.0011(8)
C32 0.0185(15) 0.0193(15) 0.050(2) -0.0010(14) 0.0000(14) 0.0032(12)
N33 0.0202(13) 0.0241(14) 0.0378(16) 0.0025(11) -0.0001(11) 0.0014(10)
C34 0.0198(15) 0.0246(16) 0.0388(19) -0.0003(14) 0.0000(13) -0.0032(12)
C35 0.0246(16) 0.0239(16) 0.0317(17) -0.0026(13) 0.0012(13) -0.0008(12)
C36 0.0183(14) 0.0245(15) 0.0243(16) 0.0031(12) -0.0011(11) -0.0010(11)
C37 0.0227(15) 0.0219(16) 0.0399(19) 0.0014(13) -0.0028(13) -0.0019(12)
C38 0.0222(15) 0.0216(16) 0.046(2) -0.0008(14) -0.0018(14) 0.0037(12)
C39 0.0282(17) 0.0204(15) 0.0295(17) 0.0002(12) 0.0021(13) -0.0020(12)
N40 0.0212(14) 0.0256(14) 0.0526(19) -0.0011(13) 0.0058(12) -0.0032(11)
N41 0.0188(12) 0.0249(13) 0.0233(13) -0.0011(10) -0.0002(10) -0.0013(10)
C42 0.0244(15) 0.0195(15) 0.0271(16) -0.0021(12) 0.0008(12) -0.0028(12)
C43 0.0214(15) 0.0248(16) 0.0268(16) -0.0005(13) 0.0018(12) 0.0029(12)
C44 0.0171(14) 0.0264(16) 0.0203(15) 0.0002(12) -0.0005(11) -0.0006(11)
C45 0.0210(15) 0.0203(15) 0.0229(15) 0.0014(11) 0.0004(12) -0.0013(11)
C46 0.0197(14) 0.0223(15) 0.0234(16) 0.0013(12) 0.0035(11) 0.0034(11)
C47 0.0242(16) 0.0262(16) 0.0269(17) 0.0002(13) 0.0006(12) -0.0012(12)
N48 0.0222(15) 0.0431(18) 0.0401(17) -0.0006(13) 0.0010(12) -0.0042(12)

loop_
_atom_type_symbol
_atom_type_description
_atom_type_scat_dispersion_real
_atom_type_scat_dispersion_imag
_atom_type_scat_source
C C 0.0033 0.0016 'International Tables Vol C Tables 4.2.6.8 and 6.1.1.4'
H H 0.0000 0.0000 'International Tables Vol C Tables 4.2.6.8 and 6.1.1.4'
N N 0.0061 0.0033 'International Tables Vol C Tables 4.2.6.8 and 6.1.1.4'
O O 0.0106 0.0060 'International Tables Vol C Tables 4.2.6.8 and 6.1.1.4'

loop_
_geom_angle_atom_site_label_1
_geom_angle_atom_site_label_2
_geom_angle_atom_site_label_3
_geom_angle
C6 C1 C2 119.6(3)
C6 C1 C7 118.6(3)
C2 C1 C7 121.8(3)
C3 C2 C1 119.8(3)
C3 C2 H2 120.1
C1 C2 H2 120.1
O15 C3 C2 124.6(2)
O15 C3 C4 114.1(2)
C2 C3 C4 121.2(3)
O14 C4 C5 123.7(2)
O14 C4 C3 117.8(2)
C5 C4 C3 118.6(2)
O12 C5 C6 125.2(2)
O12 C5 C4 114.3(2)
C6 C5 C4 120.6(3)
C5 C6 C1 120.2(3)
C5 C6 H6 119.9
C1 C6 H6 119.9
C8 C7 C1 127.0(3)
C8 C7 H7 116.5
C1 C7 H7 116.5
C7 C8 C9 122.7(3)
C7 C8 H8 118.6
C9 C8 H8 118.6
O11 C9 O10 122.4(3)
O11 C9 C8 121.6(3)
O10 C9 C8 116.0(3)
C9 O10 H10 114(3)
C5 O12 C13 116.7(2)
O12 C13 H13B 109.5
O12 C13 H13C 109.5
H13B C13 H13C 109.5
O12 C13 H13A 109.5
H13B C13 H13A 109.5
H13C C13 H13A 109.5
C4 O14 H14 114(2)
C3 O15 C16 116.5(2)
O15 C16 H16A 109.5
O15 C16 H16C 109.5
H16A C16 H16C 109.5
O15 C16 H16B 109.5
H16A C16 H16B 109.5
H16C C16 H16B 109.5
C18 C17 C22 119.4(2)
C18 C17 C23 118.5(2)
C22 C17 C23 122.1(3)
C19 C18 C17 120.4(3)
C19 C18 H18 119.8
C17 C18 H18 119.8
O28 C19 C18 124.6(2)
O28 C19 C20 114.5(2)
C18 C19 C20 120.9(2)
O30 C20 C19 122.9(2)
O30 C20 C21 118.5(2)
C19 C20 C21 118.6(2)
O31 C21 C22 124.2(2)
O31 C21 C20 115.1(2)
C22 C21 C20 120.8(2)
C21 C22 C17 120.0(2)
C21 C22 H22 120.0
C17 C22 H22 120.0
C24 C23 C17 125.9(3)
C24 C23 H23 117.0
C17 C23 H23 117.0
C23 C24 C25 123.5(3)
C23 C24 H24 118.3
C25 C24 H24 118.3
O27 C25 O26 122.8(3)
O27 C25 C24 120.8(3)
O26 C25 C24 116.4(2)
C25 O26 H26 108(3)
C19 O28 C29 116.4(2)
O28 C29 H29B 109.5
O28 C29 H29C 109.5
H29B C29 H29C 109.5
O28 C29 H29A 109.5
H29B C29 H29A 109.5
H29C C29 H29A 109.5
C20 O30 H30 112(2)
C21 O31 C32 116.6(2)
O31 C32 H32A 109.5
O31 C32 H32C 109.5
H32A C32 H32C 109.5
O31 C32 H32B 109.5
H32A C32 H32B 109.5
H32C C32 H32B 109.5
C34 N33 C38 117.2(3)
N33 C34 C35 123.6(3)
N33 C34 H34 118.2
C35 C34 H34 118.2
C34 C35 C36 118.1(3)
C34 C35 H35 120.9
C36 C35 H35 120.9
C35 C36 C37 119.5(3)
C35 C36 C39 119.9(3)
C37 C36 C39 120.6(3)
C38 C37 C36 117.6(3)
C38 C37 H37 121.2
C36 C37 H37 121.2
N33 C38 C37 124.0(3)
N33 C38 H38 118.0
C37 C38 H38 118.0
N40 C39 C36 177.8(3)
C42 N41 C46 117.3(2)
N41 C42 C43 123.9(3)
N41 C42 H42 118.0
C43 C42 H42 118.0
C42 C43 C44 117.9(3)
C42 C43 H43 121.1
C44 C43 H43 121.1
C45 C44 C43 119.3(3)
C45 C44 C47 120.9(3)
C43 C44 C47 119.8(3)
C46 C45 C44 118.1(3)
C46 C45 H45 120.9
C44 C45 H45 120.9
N41 C46 C45 123.4(3)
N41 C46 H46 118.3
C45 C46 H46 118.3
N48 C47 C44 179.4(4)

loop_
_geom_bond_atom_site_label_1
_geom_bond_atom_site_label_2
_geom_bond_distance
C1 C6 1.393(4)
C1 C2 1.401(4)
C1 C7 1.454(4)
C2 C3 1.373(4)
C2 H2 0.9500
C3 O15 1.372(3)
C3 C4 1.405(4)
C4 O14 1.334(3)
C4 C5 1.393(4)
C5 O12 1.367(3)
C5 C6 1.389(4)
C6 H6 0.9500
C7 C8 1.339(4)
C7 H7 0.9500
C8 C9 1.457(4)
C8 H8 0.9500
C9 O11 1.227(4)
C9 O10 1.318(3)
O10 H10 0.842(5)
O12 C13 1.428(3)
C13 H13B 0.9800
C13 H13C 0.9800
C13 H13A 0.9800
O14 H14 0.840(5)
O15 C16 1.416(4)
C16 H16A 0.9800
C16 H16C 0.9800
C16 H16B 0.9800
C17 C18 1.389(4)
C17 C22 1.404(4)
C17 C23 1.455(4)
C18 C19 1.379(4)
C18 H18 0.9500
C19 O28 1.376(3)
C19 C20 1.394(4)
C20 O30 1.361(3)
C20 C21 1.405(4)
C21 O31 1.370(3)
C21 C22 1.378(4)
C22 H22 0.9500
C23 C24 1.332(4)
C23 H23 0.9500
C24 C25 1.458(4)
C24 H24 0.9500
C25 O27 1.235(3)
C25 O26 1.317(3)
O26 H26 0.841(5)
O28 C29 1.429(3)
C29 H29B 0.9800
C29 H29C 0.9800
C29 H29A 0.9800
O30 H30 0.840(5)
O31 C32 1.439(3)
C32 H32A 0.9800
C32 H32C 0.9800
C32 H32B 0.9800
N33 C34 1.332(4)
N33 C38 1.337(4)
C34 C35 1.378(4)
C34 H34 0.9500
C35 C36 1.385(4)
C35 H35 0.9500
C36 C37 1.387(4)
C36 C39 1.441(4)
C37 C38 1.378(4)
C37 H37 0.9500
C38 H38 0.9500
C39 N40 1.144(4)
N41 C42 1.335(4)
N41 C46 1.346(4)
C42 C43 1.374(4)
C42 H42 0.9500
C43 C44 1.394(4)
C43 H43 0.9500
C44 C45 1.391(4)
C44 C47 1.443(4)
C45 C46 1.375(4)
C45 H45 0.9500
C46 H46 0.9500
C47 N48 1.147(4)

loop_
_geom_hbond_atom_site_label_D
_geom_hbond_atom_site_label_H
_geom_hbond_atom_site_label_A
_geom_hbond_distance_DH
_geom_hbond_distance_HA
_geom_hbond_distance_DA
_geom_hbond_angle_DHA
_geom_hbond_site_symmetry_A
O10 H10 O27 0.842(5) 1.749(6) 2.590(3) 177(4) .
O14 H14 N41 0.840(5) 1.863(17) 2.635(3) 152(3) 1_455
O26 H26 O11 0.841(5) 1.804(6) 2.644(3) 176(4) .
O30 H30 N33 0.840(5) 1.977(15) 2.771(3) 157(3) 4_675

loop_
_geom_torsion_atom_site_label_1
_geom_torsion_atom_site_label_2
_geom_torsion_atom_site_label_3
_geom_torsion_atom_site_label_4
_geom_torsion
C6 C1 C2 C3 1.3(4)
C7 C1 C2 C3 -178.3(3)
C1 C2 C3 O15 179.6(3)
C1 C2 C3 C4 -0.4(4)
O15 C3 C4 O14 -0.2(4)
C2 C3 C4 O14 179.8(3)
O15 C3 C4 C5 179.5(2)
C2 C3 C4 C5 -0.4(4)
O14 C4 C5 O12 0.6(4)
C3 C4 C5 O12 -179.2(2)
O14 C4 C5 C6 -179.8(3)
C3 C4 C5 C6 0.4(4)
O12 C5 C6 C1 180.0(3)
C4 C5 C6 C1 0.5(4)
C2 C1 C6 C5 -1.3(4)
C7 C1 C6 C5 178.3(3)
C6 C1 C7 C8 -178.2(3)
C2 C1 C7 C8 1.5(5)
C1 C7 C8 C9 178.5(3)
C7 C8 C9 O11 -177.9(3)
C7 C8 C9 O10 2.1(4)
C6 C5 O12 C13 -1.8(4)
C4 C5 O12 C13 177.8(2)
C2 C3 O15 C16 0.7(4)
C4 C3 O15 C16 -179.3(3)
C22 C17 C18 C19 -0.3(4)
C23 C17 C18 C19 179.9(3)
C17 C18 C19 O28 -179.4(3)
C17 C18 C19 C20 0.6(4)
O28 C19 C20 O30 -0.4(4)
C18 C19 C20 O30 179.6(3)
O28 C19 C20 C21 179.6(2)
C18 C19 C20 C21 -0.4(4)
O30 C20 C21 O31 0.0(4)
C19 C20 C21 O31 -179.9(2)
O30 C20 C21 C22 180.0(2)
C19 C20 C21 C22 0.0(4)
O31 C21 C22 C17 -179.8(3)
C20 C21 C22 C17 0.3(4)
C18 C17 C22 C21 -0.1(4)
C23 C17 C22 C21 179.7(3)
C18 C17 C23 C24 -179.9(3)
C22 C17 C23 C24 0.4(5)
C17 C23 C24 C25 -179.0(3)
C23 C24 C25 O27 178.4(3)
C23 C24 C25 O26 -1.2(4)
C18 C19 O28 C29 0.2(4)
C20 C19 O28 C29 -179.7(2)
C22 C21 O31 C32 1.3(4)
C20 C21 O31 C32 -178.8(3)
C38 N33 C34 C35 -1.1(5)
N33 C34 C35 C36 -0.3(5)
C34 C35 C36 C37 1.5(5)
C34 C35 C36 C39 -179.5(3)
C35 C36 C37 C38 -1.3(5)
C39 C36 C37 C38 179.7(3)
C34 N33 C38 C37 1.3(5)
C36 C37 C38 N33 -0.2(5)
C46 N41 C42 C43 0.1(4)
N41 C42 C43 C44 -0.1(5)
C42 C43 C44 C45 0.4(4)
C42 C43 C44 C47 180.0(3)
C43 C44 C45 C46 -0.8(4)
C47 C44 C45 C46 179.7(3)
C42 N41 C46 C45 -0.5(4)
C44 C45 C46 N41 0.8(4)
